data_4108527
loop_
_publ_author_name
'Guillaume Barbe'
'Andr\'e B. Charette'

_publ_contact_author_address
;
      Universit\'e de Montr\'eal
      D\'epartement de Chimie
      C.P. 6128, Succ. Centre-ville
      Montr\'eal, Qu\'ebec
      Canada, H3C 3J7
;
_publ_contact_author_email andre.charette@umontreal.ca
_publ_contact_author_fax '+1 514 343 5900'
_publ_contact_author_name 'Dr Andr\'e B. Charette'
_publ_contact_author_phone '+1 514 343 6283'
_publ_section_title
;
 Total Synthesis of (+)-Lepadin B: Stereoselective Synthesis of Nonracemic
 Polysubstituted Hydroquinolines Using an RC-ROM Process
;
_journal_name_full 'Journal of the American Chemical Society'
_journal_page_first 13873
_journal_page_last 13875
_journal_paper_doi 10.1021/ja8068215
_journal_volume 130
_journal_year 2008
_chemical_compound_source 'Synthesized by the authors. See text'
_chemical_formula_moiety 'C16 H19 N O2'
_chemical_formula_sum 'C16 H19 N O2'
_chemical_formula_weight 257.32
_chemical_name_systematic
; 
 ? 
;
_space_group_IT_number 19
_symmetry_cell_setting orthorhombic
_symmetry_space_group_name_Hall 'P 2ac 2ab'
_symmetry_space_group_name_H-M 'P 21 21 21'
_atom_sites_solution_hydrogens geom
_atom_sites_solution_primary direct
_atom_sites_solution_secondary difmap
_audit_creation_method SHELXL-97
_cell_angle_alpha 90.00
_cell_angle_beta 90.00
_cell_angle_gamma 90.00
_cell_formula_units_Z 4
_cell_length_a 7.8633(3)
_cell_length_b 12.3026(4)
_cell_length_c 13.8229(5)
_cell_measurement_reflns_used 3234
_cell_measurement_temperature 100(2)
_cell_measurement_theta_max 66.53
_cell_measurement_theta_min 41.98
_cell_volume 1337.21(8)
_computing_cell_refinement 'APEX2 (Bruker, 2004)'
_computing_data_collection 'APEX2 (Bruker, 2004)'
_computing_data_reduction 'SAINT (Bruker, 2004)'
_computing_molecular_graphics 'SHELXTL (Bruker, 1997)'
_computing_publication_material 'UdMX (local program)'
_computing_structure_refinement 'SHELXL97 (Sheldrick, 1997)'
_computing_structure_solution 'SHELXS97 (Sheldrick, 1997)'
_diffrn_ambient_temperature 100(2)
_diffrn_detector_area_resol_mean 5.5
_diffrn_measured_fraction_theta_full 0.982
_diffrn_measured_fraction_theta_max 0.982
_diffrn_measurement_device_type 'Bruker Microstar'
_diffrn_measurement_method \w
_diffrn_radiation_monochromator 'Helios optics'
_diffrn_radiation_source 'Micro source'
_diffrn_radiation_type CuK\a
_diffrn_radiation_wavelength 1.54178
_diffrn_reflns_av_R_equivalents 0.026
_diffrn_reflns_av_sigmaI/netI 0.0119
_diffrn_reflns_limit_h_max 9
_diffrn_reflns_limit_h_min -9
_diffrn_reflns_limit_k_max 14
_diffrn_reflns_limit_k_min -14
_diffrn_reflns_limit_l_max 16
_diffrn_reflns_limit_l_min -16
_diffrn_reflns_number 5476
_diffrn_reflns_theta_full 67.00
_diffrn_reflns_theta_max 67.00
_diffrn_reflns_theta_min 4.81
_diffrn_standards_decay_% 0.00
_diffrn_standards_number 5
_exptl_absorpt_coefficient_mu 0.668
_exptl_absorpt_correction_T_max 0.9600
_exptl_absorpt_correction_T_min 0.8000
_exptl_absorpt_correction_type multi-scan
_exptl_absorpt_process_details 'Sadabs (Sheldrick,1996)'
_exptl_crystal_colour Colorless
_exptl_crystal_density_diffrn 1.278
_exptl_crystal_description chunk
_exptl_crystal_F_000 552
_exptl_crystal_size_max 0.16
_exptl_crystal_size_mid 0.12
_exptl_crystal_size_min 0.08
_refine_diff_density_max 0.218
_refine_diff_density_min -0.144
_refine_diff_density_rms 0.035
_refine_ls_abs_structure_details 'Flack H D (1983), 0 Friedel Pairs'
_refine_ls_extinction_method none
_refine_ls_goodness_of_fit_ref 1.160
_refine_ls_hydrogen_treatment constr
_refine_ls_matrix_type full
_refine_ls_number_parameters 174
_refine_ls_number_reflns 1361
_refine_ls_number_restraints 0
_refine_ls_restrained_S_all 1.160
_refine_ls_R_factor_all 0.0319
_refine_ls_R_factor_gt 0.0306
_refine_ls_shift/su_max 0.000
_refine_ls_shift/su_mean 0.000
_refine_ls_structure_factor_coef Fsqd
_refine_ls_weighting_details 'calc w=1/[\s^2^(Fo^2^)+(0.0526P)^2^+0.1921P] where P=(Fo^2^+2Fc^2^)/3'
_refine_ls_weighting_scheme calc
_refine_ls_wR_factor_gt 0.0822
_refine_ls_wR_factor_ref 0.0832
_reflns_number_gt 1314
_reflns_number_total 1361
_reflns_threshold_expression I>2\s(I)
_cod_data_source_file ja8068215_si_002.cif
_cod_data_source_block cha153
_cod_database_code 4108527

loop_
_symmetry_equiv_pos_as_xyz
'x, y, z'
'-x+1/2, -y, z+1/2'
'-x, y+1/2, -z+1/2'
'x+1/2, -y+1/2, -z'

loop_
_atom_site_label
_atom_site_type_symbol
_atom_site_fract_x
_atom_site_fract_y
_atom_site_fract_z
_atom_site_U_iso_or_equiv
_atom_site_adp_type
_atom_site_occupancy
_atom_site_symmetry_multiplicity
_atom_site_calc_flag
_atom_site_refinement_flags
C1 C 0.4756(2) 0.55365(15) 0.79151(13) 0.0173(4) Uani 1 1 d .
H1 H 0.4288 0.6273 0.7764 0.021 Uiso 1 1 calc R
N2 N 0.36226(19) 0.49285(13) 0.85901(11) 0.0186(4) Uani 1 1 d .
C3 C 0.4322(2) 0.38726(16) 0.89379(13) 0.0195(4) Uani 1 1 d .
H3 H 0.3514 0.3277 0.8761 0.023 Uiso 1 1 calc R
C4 C 0.6004(2) 0.37020(16) 0.83882(13) 0.0211(4) Uani 1 1 d .
H4 H 0.6555 0.3003 0.8584 0.025 Uiso 1 1 calc R
C5 C 0.7150(2) 0.46529(17) 0.86022(14) 0.0231(4) Uani 1 1 d .
H5 H 0.8252 0.4573 0.8874 0.028 Uiso 1 1 calc R
C6 C 0.6486(2) 0.56121(16) 0.83780(13) 0.0214(4) Uani 1 1 d .
H6 H 0.7049 0.6282 0.8498 0.026 Uiso 1 1 calc R
C7 C 0.4919(2) 0.48300(15) 0.69895(13) 0.0178(4) Uani 1 1 d .
H7 H 0.3766 0.4744 0.6694 0.021 Uiso 1 1 calc R
C8 C 0.5578(3) 0.36988(16) 0.72986(14) 0.0222(4) Uani 1 1 d .
H8A H 0.4699 0.3143 0.7164 0.027 Uiso 1 1 calc R
H8B H 0.6608 0.3513 0.6921 0.027 Uiso 1 1 calc R
C21 C 0.2041(2) 0.52082(16) 0.88542(13) 0.0187(4) Uani 1 1 d .
O21 O 0.11585(16) 0.45881(12) 0.93578(10) 0.0258(3) Uani 1 1 d .
C22 C 0.1304(2) 0.62948(16) 0.85829(13) 0.0194(4) Uani 1 1 d .
C23 C 0.0907(2) 0.65816(17) 0.76384(14) 0.0222(4) Uani 1 1 d .
H23 H 0.1203 0.6109 0.7122 0.027 Uiso 1 1 calc R
C24 C 0.0080(3) 0.75540(17) 0.74419(15) 0.0260(4) Uani 1 1 d .
H24 H -0.0207 0.7739 0.6795 0.031 Uiso 1 1 calc R
C25 C -0.0324(3) 0.82541(17) 0.81934(16) 0.0294(5) Uani 1 1 d .
H25 H -0.0867 0.8928 0.8061 0.035 Uiso 1 1 calc R
C26 C 0.0063(3) 0.79700(18) 0.91388(16) 0.0305(5) Uani 1 1 d .
H26 H -0.0220 0.8449 0.9653 0.037 Uiso 1 1 calc R
C27 C 0.0859(3) 0.69952(17) 0.93353(14) 0.0262(4) Uani 1 1 d .
H27 H 0.1104 0.6800 0.9985 0.031 Uiso 1 1 calc R
C31 C 0.4584(3) 0.38694(18) 1.00329(13) 0.0255(4) Uani 1 1 d .
H31A H 0.5323 0.4477 1.0216 0.038 Uiso 1 1 calc R
H31B H 0.5114 0.3183 1.0229 0.038 Uiso 1 1 calc R
H31C H 0.3481 0.3946 1.0357 0.038 Uiso 1 1 calc R
C71 C 0.6105(2) 0.53442(16) 0.62449(13) 0.0223(4) Uani 1 1 d .
H71A H 0.7235 0.5460 0.6543 0.027 Uiso 1 1 calc R
H71B H 0.6250 0.4837 0.5695 0.027 Uiso 1 1 calc R
O71 O 0.5480(2) 0.63527(11) 0.58928(10) 0.0272(3) Uani 1 1 d .
H71 H 0.4825 0.6241 0.5423 0.041 Uiso 1 1 calc R

loop_
_atom_site_aniso_label
_atom_site_aniso_U_11
_atom_site_aniso_U_22
_atom_site_aniso_U_33
_atom_site_aniso_U_23
_atom_site_aniso_U_13
_atom_site_aniso_U_12
C1 0.0140(8) 0.0154(9) 0.0226(9) 0.0006(8) 0.0004(7) -0.0014(7)
N2 0.0148(7) 0.0177(8) 0.0232(8) 0.0019(6) 0.0009(6) 0.0003(7)
C3 0.0168(9) 0.0169(10) 0.0249(10) 0.0010(7) -0.0016(8) 0.0009(8)
C4 0.0167(8) 0.0208(10) 0.0258(9) 0.0022(8) -0.0004(8) 0.0028(7)
C5 0.0152(8) 0.0319(12) 0.0222(9) 0.0002(8) 0.0000(7) -0.0002(8)
C6 0.0158(9) 0.0242(10) 0.0240(9) -0.0017(8) 0.0006(7) -0.0040(8)
C7 0.0146(8) 0.0173(10) 0.0217(9) -0.0010(7) -0.0014(7) -0.0003(7)
C8 0.0206(9) 0.0193(10) 0.0267(9) -0.0021(8) 0.0012(8) 0.0010(8)
C21 0.0158(9) 0.0217(10) 0.0187(8) -0.0008(7) -0.0007(7) -0.0011(8)
O21 0.0180(6) 0.0283(8) 0.0313(7) 0.0076(6) 0.0048(6) -0.0003(6)
C22 0.0113(8) 0.0195(10) 0.0275(9) 0.0000(8) 0.0025(8) -0.0009(7)
C23 0.0188(9) 0.0228(10) 0.0249(9) -0.0026(8) 0.0002(8) 0.0003(8)
C24 0.0225(9) 0.0237(10) 0.0317(10) 0.0054(8) -0.0015(8) 0.0015(8)
C25 0.0215(9) 0.0187(10) 0.0480(12) 0.0022(9) 0.0035(9) 0.0044(8)
C26 0.0283(10) 0.0252(11) 0.0381(11) -0.0078(9) 0.0091(10) 0.0035(9)
C27 0.0241(10) 0.0272(11) 0.0273(9) -0.0033(9) 0.0035(9) -0.0020(9)
C31 0.0249(10) 0.0280(11) 0.0236(10) 0.0029(8) -0.0022(8) 0.0028(8)
C71 0.0202(9) 0.0250(10) 0.0217(8) 0.0001(8) 0.0013(8) -0.0003(8)
O71 0.0375(8) 0.0199(7) 0.0243(7) 0.0007(6) -0.0017(6) -0.0015(6)

loop_
_atom_type_symbol
_atom_type_description
_atom_type_scat_dispersion_real
_atom_type_scat_dispersion_imag
_atom_type_scat_source
C C 0.0181 0.0091 'International Tables Vol C Tables 4.2.6.8 and 6.1.1.4'
H H 0.0000 0.0000 'International Tables Vol C Tables 4.2.6.8 and 6.1.1.4'
N N 0.0311 0.0180 'International Tables Vol C Tables 4.2.6.8 and 6.1.1.4'
O O 0.0492 0.0322 'International Tables Vol C Tables 4.2.6.8 and 6.1.1.4'

loop_
_geom_angle_atom_site_label_1
_geom_angle_atom_site_label_2
_geom_angle_atom_site_label_3
_geom_angle
_geom_angle_publ_flag
N2 C1 C6 107.75(14) y
N2 C1 C7 106.52(14) y
C6 C1 C7 108.06(14) y
N2 C1 H1 111.4 ?
C6 C1 H1 111.4 ?
C7 C1 H1 111.4 ?
C21 N2 C3 118.56(16) y
C21 N2 C1 126.56(16) y
C3 N2 C1 114.75(14) y
N2 C3 C31 111.81(16) y
N2 C3 C4 106.06(14) y
C31 C3 C4 111.89(16) y
N2 C3 H3 109 ?
C31 C3 H3 109 ?
C4 C3 H3 109 ?
C5 C4 C3 108.13(15) y
C5 C4 C8 108.89(16) y
C3 C4 C8 107.16(15) y
C5 C4 H4 110.8 ?
C3 C4 H4 110.8 ?
C8 C4 H4 110.8 ?
C6 C5 C4 114.19(16) y
C6 C5 H5 122.9 ?
C4 C5 H5 122.9 ?
C5 C6 C1 113.54(17) y
C5 C6 H6 123.2 ?
C1 C6 H6 123.2 ?
C71 C7 C8 110.80(15) y
C71 C7 C1 111.98(15) y
C8 C7 C1 107.71(14) y
C71 C7 H7 108.8 ?
C8 C7 H7 108.8 ?
C1 C7 H7 108.8 ?
C4 C8 C7 109.91(16) y
C4 C8 H8A 109.7 ?
C7 C8 H8A 109.7 ?
C4 C8 H8B 109.7 ?
C7 C8 H8B 109.7 ?
H8A C8 H8B 108.2 ?
O21 C21 N2 120.80(18) y
O21 C21 C22 118.00(16) y
N2 C21 C22 121.15(16) y
C23 C22 C27 119.19(18) y
C23 C22 C21 123.16(17) y
C27 C22 C21 117.36(17) y
C22 C23 C24 120.55(18) y
C22 C23 H23 119.7 ?
C24 C23 H23 119.7 ?
C25 C24 C23 119.75(19) y
C25 C24 H24 120.1 ?
C23 C24 H24 120.1 ?
C24 C25 C26 119.94(19) y
C24 C25 H25 120 ?
C26 C25 H25 120 ?
C27 C26 C25 120.3(2) y
C27 C26 H26 119.9 ?
C25 C26 H26 119.9 ?
C26 C27 C22 120.26(19) y
C26 C27 H27 119.9 ?
C22 C27 H27 119.9 ?
C3 C31 H31A 109.5 ?
C3 C31 H31B 109.5 ?
H31A C31 H31B 109.5 ?
C3 C31 H31C 109.5 ?
H31A C31 H31C 109.5 ?
H31B C31 H31C 109.5 ?
O71 C71 C7 112.45(16) y
O71 C71 H71A 109.1 ?
C7 C71 H71A 109.1 ?
O71 C71 H71B 109.1 ?
C7 C71 H71B 109.1 ?
H71A C71 H71B 107.8 ?
C71 O71 H71 109.5 ?

loop_
_geom_bond_atom_site_label_1
_geom_bond_atom_site_label_2
_geom_bond_distance
_geom_bond_publ_flag
C1 N2 1.491(2) y
C1 C6 1.507(3) y
C1 C7 1.552(2) y
C1 H1 1 ?
N2 C21 1.341(2) y
N2 C3 1.490(2) y
C3 C31 1.528(3) y
C3 C4 1.540(3) y
C3 H3 1 ?
C4 C5 1.506(3) y
C4 C8 1.543(3) y
C4 H4 1 ?
C5 C6 1.327(3) y
C5 H5 0.95 ?
C6 H6 0.95 ?
C7 C71 1.526(3) y
C7 C8 1.545(3) y
C7 H7 1 ?
C8 H8a 0.99 ?
C8 H8b 0.99 ?
C21 O21 1.244(2) y
C21 C22 1.504(3) y
C22 C23 1.388(3) y
C22 C27 1.395(3) y
C23 C24 1.388(3) y
C23 H23 0.95 ?
C24 C25 1.386(3) y
C24 H24 0.95 ?
C25 C26 1.387(3) y
C25 H25 0.95 ?
C26 C27 1.380(3) y
C26 H26 0.95 ?
C27 H27 0.95 ?
C31 H31a 0.98 ?
C31 H31b 0.98 ?
C31 H31c 0.98 ?
C71 O71 1.421(2) y
C71 H71a 0.99 ?
C71 H71b 0.99 ?
O71 H71 0.84 ?

loop_
_geom_hbond_atom_site_label_D
_geom_hbond_atom_site_label_H
_geom_hbond_atom_site_label_A
_geom_hbond_distance_DH
_geom_hbond_distance_HA
_geom_hbond_distance_DA
_geom_hbond_angle_DHA
_geom_hbond_site_symmetry_A
O71 H71 O21 0.84 1.95 2.739(2) 155.8 2_564

loop_
_geom_torsion_atom_site_label_1
_geom_torsion_atom_site_label_2
_geom_torsion_atom_site_label_3
_geom_torsion_atom_site_label_4
_geom_torsion
_geom_torsion_publ_flag
C6 C1 N2 C21 133.30(18) y
C7 C1 N2 C21 -110.95(18) y
C6 C1 N2 C3 -51.03(19) y
C7 C1 N2 C3 64.72(18) y
C21 N2 C3 C31 -66.8(2) y
C1 N2 C3 C31 117.19(17) y
C21 N2 C3 C4 171.02(15) y
C1 N2 C3 C4 -5.0(2) y
N2 C3 C4 C5 58.35(18) y
C31 C3 C4 C5 -63.8(2) y
N2 C3 C4 C8 -58.88(19) y
C31 C3 C4 C8 178.95(17) y
C3 C4 C5 C6 -57.1(2) y
C8 C4 C5 C6 59.1(2) y
C4 C5 C6 C1 -2.6(2) y
N2 C1 C6 C5 56.7(2) y
C7 C1 C6 C5 -58.0(2) y
N2 C1 C7 C71 -178.05(14) y
C6 C1 C7 C71 -62.51(19) y
N2 C1 C7 C8 -55.98(17) y
C6 C1 C7 C8 59.56(18) y
C5 C4 C8 C7 -51.4(2) y
C3 C4 C8 C7 65.34(19) y
C71 C7 C8 C4 117.33(17) y
C1 C7 C8 C4 -5.47(19) y
C3 N2 C21 O21 -1.8(3) y
C1 N2 C21 O21 173.70(17) y
C3 N2 C21 C22 175.89(16) y
C1 N2 C21 C22 -8.6(3) y
O21 C21 C22 C23 -114.0(2) y
N2 C21 C22 C23 68.3(2) y
O21 C21 C22 C27 59.8(2) y
N2 C21 C22 C27 -117.95(19) y
C27 C22 C23 C24 0.1(3) y
C21 C22 C23 C24 173.81(17) y
C22 C23 C24 C25 1.2(3) y
C23 C24 C25 C26 -1.4(3) y
C24 C25 C26 C27 0.3(3) y
C25 C26 C27 C22 1.0(3) y
C23 C22 C27 C26 -1.2(3) y
C21 C22 C27 C26 -175.28(17) y
C8 C7 C71 O71 175.91(15) y
C1 C7 C71 O71 -63.8(2) y
